data_7241868
loop_
_publ_author_name
'Min, Xue'
'Tian, Hong-rui'
'Li, Ming'
'Tian, Di'

_publ_section_title
;
 Fabrication of new structures from a 3D cobalt phosphonate network:
 structural transformation and proton conductivity investigation
;
_journal_issue 4
_journal_name_full CrystEngComm
_journal_page_first 876
_journal_page_last 883
_journal_paper_doi 10.1039/D0CE01508C
_journal_volume 23
_journal_year 2021
_chemical_formula_sum 'C36 H24 N2 O12 Ru3'
_chemical_formula_weight 979.78
_space_group_IT_number 2
_space_group_name_Hall '-P 1'
_space_group_name_H-M_alt 'P -1'
_symmetry_cell_setting triclinic
_symmetry_space_group_name_H-M 'P -1'
_atom_sites_solution_hydrogens geom
_atom_sites_solution_primary direct
_atom_sites_solution_secondary difmap
_audit_block_doi 10.5517/ccdc.csd.cc1p9zcb
_audit_creation_method SHELXL-97
_audit_update_record
;
2017-06-27 deposited with the CCDC.	2020-12-02 downloaded from the CCDC.
;
_cell_angle_alpha 70.4830(10)
_cell_angle_beta 87.865(2)
_cell_angle_gamma 78.5920(10)
_cell_formula_units_Z 2
_cell_length_a 11.4233(11)
_cell_length_b 12.1695(12)
_cell_length_c 15.1533(14)
_cell_measurement_reflns_used 5561
_cell_measurement_temperature 298(2)
_cell_measurement_theta_max 27.375
_cell_measurement_theta_min 2.836
_cell_volume 1945.3(3)
_computing_cell_refinement 'Bruker SMART'
_computing_data_collection 'Bruker SMART'
_computing_data_reduction 'Bruker SHELXTL'
_computing_molecular_graphics 'Bruker SHELXTL'
_computing_publication_material 'Bruker SHELXTL'
_computing_structure_refinement 'SHELXL-97 (Sheldrick, 1997)'
_computing_structure_solution 'SHELXS-97 (Sheldrick, 1990)'
_diffrn_ambient_temperature 298(2)
_diffrn_measured_fraction_theta_full 0.979
_diffrn_measured_fraction_theta_max 0.979
_diffrn_measurement_device_type 'CCD area detector'
_diffrn_measurement_method 'phi and omega scans'
_diffrn_radiation_monochromator graphite
_diffrn_radiation_source 'fine-focus sealed tube'
_diffrn_radiation_type MoK\a
_diffrn_radiation_wavelength 0.71073
_diffrn_reflns_av_R_equivalents 0.0414
_diffrn_reflns_av_sigmaI/netI 0.0445
_diffrn_reflns_limit_h_max 13
_diffrn_reflns_limit_h_min -13
_diffrn_reflns_limit_k_max 14
_diffrn_reflns_limit_k_min -14
_diffrn_reflns_limit_l_max 18
_diffrn_reflns_limit_l_min -10
_diffrn_reflns_number 9720
_diffrn_reflns_theta_full 25.02
_diffrn_reflns_theta_max 25.02
_diffrn_reflns_theta_min 2.28
_exptl_absorpt_coefficient_mu 1.211
_exptl_absorpt_correction_T_max 0.7127
_exptl_absorpt_correction_T_min 0.6240
_exptl_absorpt_correction_type multi-scan
_exptl_absorpt_process_details sadabs
_exptl_crystal_colour brown
_exptl_crystal_density_diffrn 1.673
_exptl_crystal_density_meas ?
_exptl_crystal_density_method 'not measured'
_exptl_crystal_description block
_exptl_crystal_F_000 964
_exptl_crystal_size_max 0.43
_exptl_crystal_size_mid 0.32
_exptl_crystal_size_min 0.30
_refine_diff_density_max 0.924
_refine_diff_density_min -1.033
_refine_diff_density_rms 0.110
_refine_ls_extinction_method none
_refine_ls_goodness_of_fit_ref 1.046
_refine_ls_hydrogen_treatment mixed
_refine_ls_matrix_type full
_refine_ls_number_parameters 480
_refine_ls_number_reflns 6722
_refine_ls_number_restraints 0
_refine_ls_restrained_S_all 1.046
_refine_ls_R_factor_all 0.0531
_refine_ls_R_factor_gt 0.0400
_refine_ls_shift/su_max 0.001
_refine_ls_shift/su_mean 0.000
_refine_ls_structure_factor_coef Fsqd
_refine_ls_weighting_details 'calc w=1/[\s^2^(Fo^2^)+(0.0624P)^2^+1.0842P] where P=(Fo^2^+2Fc^2^)/3'
_refine_ls_weighting_scheme calc
_refine_ls_wR_factor_gt 0.1000
_refine_ls_wR_factor_ref 0.1100
_reflns_number_gt 5473
_reflns_number_total 6722
_reflns_threshold_expression >2sigma(I)
_cod_data_source_file d0ce01508c2.cif
_cod_data_source_block 170620b
_cod_depositor_comments
;
The following automatic conversions were performed:

data item '_symmetry_cell_setting' value 'Triclinic' was changed to
'triclinic' in accordance with the
/home/data/users/saulius/crontab/automatic-downloads/rss-feeds/RSC/lib/dictionaries/cif_core.dic
dictionary named 'cif_core.dic' version 2.4.2 last updated on
2011-04-26.

data item '_exptl_crystal_density_meas' value 'none' was changed to
'?' -- the value is perceived as not measured.

Automatic conversion script
Id: cif_fix_values 7556 2019-12-06 15:28:31Z antanas 

 Adding full bibliography for 7241867--7242014.cif.
;
_cod_original_sg_symbol_H-M P-1
_cod_database_code 7241868

loop_
_symmetry_equiv_pos_as_xyz
'x, y, z'
'-x, -y, -z'

loop_
_atom_site_label
_atom_site_type_symbol
_atom_site_fract_x
_atom_site_fract_y
_atom_site_fract_z
_atom_site_U_iso_or_equiv
_atom_site_adp_type
_atom_site_occupancy
_atom_site_symmetry_multiplicity
_atom_site_calc_flag
_atom_site_refinement_flags
_atom_site_disorder_assembly
_atom_site_disorder_group
Ru1 Ru 0.71270(3) 0.12768(3) 0.34137(2) 0.03147(11) Uani 1 1 d . . .
Ru2 Ru 0.76943(3) 0.21581(3) 0.12785(2) 0.03283(12) Uani 1 1 d . . .
Ru3 Ru 0.80629(4) 0.33548(3) 0.25260(3) 0.04180(13) Uani 1 1 d . . .
N1 N 0.6325(3) -0.0330(3) 0.3772(2) 0.0351(8) Uani 1 1 d . . .
N2 N 0.7376(3) 0.0945(3) 0.0559(2) 0.0393(9) Uani 1 1 d . . .
O1 O 0.6110(3) 0.1867(3) 0.2122(2) 0.0368(7) Uani 1 1 d . . .
O2 O 0.8079(4) -0.4524(3) 0.6844(3) 0.0673(11) Uani 1 1 d . . .
O3 O 0.8331(3) 0.0588(2) 0.2447(2) 0.0359(7) Uani 1 1 d . . .
O4 O 0.4924(5) 0.3180(4) -0.2979(3) 0.0896(16) Uani 1 1 d . . .
O5 O 0.5501(4) 0.2686(4) 0.4472(3) 0.0737(12) Uani 1 1 d . . .
O6 O 0.8776(4) 0.0694(4) 0.5095(3) 0.0737(12) Uani 1 1 d . . .
O7 O 0.6596(4) 0.4542(3) -0.0161(3) 0.0791(13) Uani 1 1 d . . .
O8 O 1.0102(4) 0.2451(4) 0.0401(3) 0.0791(13) Uani 1 1 d . . .
O9 O 1.0496(4) 0.1497(4) 0.2949(3) 0.0718(12) Uani 1 1 d . . .
O10 O 0.5364(4) 0.4573(4) 0.2048(4) 0.0859(14) Uani 1 1 d . . .
O11 O 0.8241(6) 0.4081(5) 0.4296(4) 0.125(2) Uani 1 1 d . . .
O12 O 0.9011(5) 0.5373(4) 0.0981(4) 0.1057(19) Uani 1 1 d . . .
C1 C 0.5423(4) -0.0416(4) 0.3304(3) 0.0400(11) Uani 1 1 d . . .
H1 H 0.5197 -0.1152 0.3504 0.048 Uiso 1 1 calc R . .
C2 C 0.4722(4) 0.0498(4) 0.2504(3) 0.0399(11) Uani 1 1 d . . .
C3 C 0.5057(4) 0.1599(4) 0.1951(3) 0.0365(10) Uani 1 1 d . . .
C4 C 0.4273(4) 0.2415(5) 0.1219(3) 0.0470(12) Uani 1 1 d . . .
H4 H 0.4486 0.3127 0.0861 0.056 Uiso 1 1 calc R . .
C5 C 0.3177(5) 0.2170(5) 0.1022(4) 0.0547(14) Uani 1 1 d . . .
H5 H 0.2676 0.2717 0.0537 0.066 Uiso 1 1 calc R . .
C6 C 0.2838(5) 0.1099(5) 0.1557(4) 0.0560(14) Uani 1 1 d . . .
H6 H 0.2111 0.0939 0.1428 0.067 Uiso 1 1 calc R . .
C7 C 0.3597(4) 0.0273(5) 0.2283(4) 0.0503(13) Uani 1 1 d . . .
H7 H 0.3370 -0.0437 0.2630 0.060 Uiso 1 1 calc R . .
C8 C 0.6819(4) -0.1398(4) 0.4565(3) 0.0354(10) Uani 1 1 d . . .
C9 C 0.6850(4) -0.1325(4) 0.5474(3) 0.0387(10) Uani 1 1 d . . .
H9 H 0.6604 -0.0592 0.5558 0.046 Uiso 1 1 calc R . .
C10 C 0.7248(4) -0.2345(4) 0.6256(3) 0.0418(11) Uani 1 1 d . . .
H10 H 0.7244 -0.2289 0.6854 0.050 Uiso 1 1 calc R . .
C11 C 0.7655(4) -0.3457(4) 0.6125(3) 0.0452(12) Uani 1 1 d . . .
C12 C 0.7634(5) -0.3530(4) 0.5215(4) 0.0525(13) Uani 1 1 d . . .
H12 H 0.7907 -0.4258 0.5127 0.063 Uiso 1 1 calc R . .
C13 C 0.7208(5) -0.2518(4) 0.4444(3) 0.0460(12) Uani 1 1 d . . .
H13 H 0.7180 -0.2581 0.3850 0.055 Uiso 1 1 calc R . .
C14 C 0.7967(6) -0.4500(5) 0.7788(4) 0.0681(17) Uani 1 1 d . . .
H14A H 0.8426 -0.3958 0.7871 0.102 Uiso 1 1 calc R . .
H14B H 0.8258 -0.5282 0.8222 0.102 Uiso 1 1 calc R . .
H14C H 0.7143 -0.4243 0.7901 0.102 Uiso 1 1 calc R . .
C15 C 0.7727(5) -0.0208(4) 0.0867(3) 0.0464(12) Uani 1 1 d . . .
H15 H 0.7511 -0.0609 0.0492 0.056 Uiso 1 1 calc R . .
C16 C 0.8428(5) -0.0961(4) 0.1740(3) 0.0447(11) Uani 1 1 d . . .
C17 C 0.8728(4) -0.0547(4) 0.2465(3) 0.0368(10) Uani 1 1 d . . .
C18 C 0.9486(5) -0.1365(4) 0.3230(4) 0.0515(13) Uani 1 1 d . . .
H18 H 0.9708 -0.1101 0.3697 0.062 Uiso 1 1 calc R . .
C19 C 0.9904(5) -0.2557(5) 0.3295(4) 0.0649(16) Uani 1 1 d . . .
H19 H 1.0392 -0.3071 0.3802 0.078 Uiso 1 1 calc R . .
C20 C 0.9588(6) -0.2973(5) 0.2598(4) 0.0677(17) Uani 1 1 d . . .
H20 H 0.9861 -0.3761 0.2640 0.081 Uiso 1 1 calc R . .
C21 C 0.8863(6) -0.2193(4) 0.1843(4) 0.0618(15) Uani 1 1 d . . .
H21 H 0.8650 -0.2478 0.1386 0.074 Uiso 1 1 calc R . .
C22 C 0.6774(4) 0.1477(4) -0.0372(3) 0.0400(11) Uani 1 1 d . . .
C23 C 0.7386(5) 0.2093(5) -0.1135(4) 0.0592(15) Uani 1 1 d . . .
H23 H 0.8183 0.2118 -0.1055 0.071 Uiso 1 1 calc R . .
C24 C 0.6803(6) 0.2684(6) -0.2035(4) 0.0685(17) Uani 1 1 d . . .
H24 H 0.7215 0.3089 -0.2541 0.082 Uiso 1 1 calc R . .
C25 C 0.5598(6) 0.2645(5) -0.2144(4) 0.0566(14) Uani 1 1 d . . .
C26 C 0.4996(5) 0.2009(5) -0.1371(4) 0.0587(14) Uani 1 1 d . . .
H26 H 0.4202 0.1972 -0.1445 0.070 Uiso 1 1 calc R . .
C27 C 0.5578(5) 0.1435(4) -0.0493(3) 0.0468(12) Uani 1 1 d . . .
H27 H 0.5168 0.1023 0.0011 0.056 Uiso 1 1 calc R . .
C28 C 0.5456(8) 0.3913(7) -0.3775(4) 0.102(3) Uani 1 1 d . . .
H28A H 0.5643 0.4574 -0.3635 0.153 Uiso 1 1 calc R . .
H28B H 0.4907 0.4202 -0.4304 0.153 Uiso 1 1 calc R . .
H28C H 0.6176 0.3453 -0.3919 0.153 Uiso 1 1 calc R . .
C29 C 0.6094(4) 0.2133(4) 0.4057(3) 0.0441(11) Uani 1 1 d . . .
C30 C 0.8175(5) 0.0879(4) 0.4442(3) 0.0446(11) Uani 1 1 d . . .
C31 C 0.7014(5) 0.3628(4) 0.0394(3) 0.0475(12) Uani 1 1 d . . .
C32 C 0.9186(5) 0.2347(4) 0.0734(3) 0.0476(12) Uani 1 1 d . . .
C33 C 0.9592(5) 0.2177(5) 0.2797(4) 0.0513(13) Uani 1 1 d . . .
C34 C 0.6356(6) 0.4125(5) 0.2228(4) 0.0573(14) Uani 1 1 d . . .
C35 C 0.8183(6) 0.3820(5) 0.3626(4) 0.0684(17) Uani 1 1 d . . .
C36 C 0.8669(6) 0.4633(5) 0.1553(4) 0.0633(16) Uani 1 1 d . . .

loop_
_atom_site_aniso_label
_atom_site_aniso_U_11
_atom_site_aniso_U_22
_atom_site_aniso_U_33
_atom_site_aniso_U_23
_atom_site_aniso_U_13
_atom_site_aniso_U_12
Ru1 0.0369(2) 0.0315(2) 0.02601(19) -0.00905(15) -0.00208(14) -0.00722(14)
Ru2 0.0413(2) 0.0298(2) 0.0259(2) -0.00625(15) -0.00166(15) -0.00840(15)
Ru3 0.0570(3) 0.0353(2) 0.0372(2) -0.01279(17) -0.00137(18) -0.01696(17)
N1 0.042(2) 0.0311(19) 0.032(2) -0.0091(16) 0.0013(16) -0.0099(16)
N2 0.050(2) 0.040(2) 0.028(2) -0.0094(17) -0.0012(17) -0.0128(17)
O1 0.0381(17) 0.0407(17) 0.0296(16) -0.0079(13) -0.0040(13) -0.0091(13)
O2 0.099(3) 0.042(2) 0.042(2) -0.0022(17) 0.002(2) 0.010(2)
O3 0.0458(18) 0.0305(15) 0.0276(15) -0.0075(13) -0.0014(13) -0.0025(13)
O4 0.142(4) 0.080(3) 0.041(2) -0.001(2) -0.039(3) -0.035(3)
O5 0.067(3) 0.087(3) 0.091(3) -0.061(3) 0.028(2) -0.018(2)
O6 0.076(3) 0.093(3) 0.048(2) -0.014(2) -0.023(2) -0.022(2)
O7 0.112(4) 0.044(2) 0.054(2) 0.010(2) -0.010(2) 0.001(2)
O8 0.053(2) 0.109(4) 0.067(3) -0.012(3) 0.014(2) -0.030(2)
O9 0.053(2) 0.083(3) 0.076(3) -0.020(2) -0.010(2) -0.013(2)
O10 0.074(3) 0.075(3) 0.103(4) -0.035(3) -0.012(3) 0.014(2)
O11 0.188(7) 0.130(5) 0.094(4) -0.080(4) -0.007(4) -0.040(4)
O12 0.148(5) 0.072(3) 0.088(4) 0.010(3) 0.005(3) -0.064(3)
C1 0.043(3) 0.034(2) 0.045(3) -0.015(2) 0.004(2) -0.011(2)
C2 0.035(2) 0.041(3) 0.048(3) -0.023(2) 0.001(2) -0.0051(19)
C3 0.035(2) 0.041(2) 0.036(2) -0.020(2) -0.0029(19) -0.0010(19)
C4 0.047(3) 0.049(3) 0.042(3) -0.016(2) -0.006(2) -0.001(2)
C5 0.042(3) 0.070(4) 0.051(3) -0.028(3) -0.015(2) 0.007(3)
C6 0.034(3) 0.080(4) 0.063(4) -0.038(3) -0.009(2) -0.007(3)
C7 0.046(3) 0.060(3) 0.056(3) -0.030(3) 0.001(2) -0.016(2)
C8 0.039(2) 0.032(2) 0.034(2) -0.0077(19) 0.0034(19) -0.0092(18)
C9 0.049(3) 0.032(2) 0.038(3) -0.016(2) 0.005(2) -0.009(2)
C10 0.052(3) 0.041(3) 0.030(2) -0.010(2) 0.001(2) -0.007(2)
C11 0.049(3) 0.039(3) 0.037(3) -0.003(2) 0.002(2) -0.003(2)
C12 0.073(4) 0.031(2) 0.049(3) -0.014(2) 0.007(3) 0.000(2)
C13 0.062(3) 0.043(3) 0.035(3) -0.017(2) 0.004(2) -0.007(2)
C14 0.087(4) 0.056(3) 0.044(3) -0.002(3) 0.000(3) -0.001(3)
C15 0.064(3) 0.046(3) 0.036(3) -0.019(2) 0.000(2) -0.014(2)
C16 0.056(3) 0.036(2) 0.040(3) -0.012(2) 0.006(2) -0.006(2)
C17 0.035(2) 0.035(2) 0.037(2) -0.010(2) 0.0060(19) -0.0010(18)
C18 0.054(3) 0.046(3) 0.041(3) -0.004(2) -0.006(2) 0.003(2)
C19 0.066(4) 0.051(3) 0.054(3) -0.004(3) -0.003(3) 0.019(3)
C20 0.086(4) 0.034(3) 0.068(4) -0.007(3) 0.017(3) 0.004(3)
C21 0.093(4) 0.039(3) 0.052(3) -0.018(3) 0.007(3) -0.005(3)
C22 0.057(3) 0.038(2) 0.029(2) -0.013(2) -0.001(2) -0.016(2)
C23 0.067(4) 0.082(4) 0.036(3) -0.015(3) 0.003(3) -0.039(3)
C24 0.108(5) 0.073(4) 0.031(3) -0.010(3) 0.005(3) -0.045(4)
C25 0.086(4) 0.048(3) 0.037(3) -0.011(2) -0.021(3) -0.016(3)
C26 0.063(4) 0.063(4) 0.055(3) -0.022(3) -0.010(3) -0.016(3)
C27 0.056(3) 0.052(3) 0.035(3) -0.016(2) 0.001(2) -0.017(2)
C28 0.173(9) 0.091(5) 0.036(3) -0.004(3) -0.024(4) -0.038(5)
C29 0.046(3) 0.050(3) 0.041(3) -0.016(2) -0.001(2) -0.016(2)
C30 0.051(3) 0.046(3) 0.037(3) -0.012(2) -0.002(2) -0.015(2)
C31 0.064(3) 0.041(3) 0.032(3) -0.006(2) 0.003(2) -0.007(2)
C32 0.051(3) 0.050(3) 0.038(3) -0.007(2) -0.001(2) -0.014(2)
C33 0.056(3) 0.064(3) 0.040(3) -0.017(3) -0.001(2) -0.024(3)
C34 0.068(4) 0.049(3) 0.059(4) -0.024(3) -0.002(3) -0.009(3)
C35 0.096(5) 0.061(4) 0.061(4) -0.029(3) 0.000(3) -0.027(3)
C36 0.085(4) 0.043(3) 0.065(4) -0.013(3) -0.012(3) -0.026(3)

loop_
_atom_type_symbol
_atom_type_description
_atom_type_scat_dispersion_real
_atom_type_scat_dispersion_imag
_atom_type_scat_source
C C 0.0033 0.0016 'International Tables Vol C Tables 4.2.6.8 and 6.1.1.4'
H H 0.0000 0.0000 'International Tables Vol C Tables 4.2.6.8 and 6.1.1.4'
N N 0.0061 0.0033 'International Tables Vol C Tables 4.2.6.8 and 6.1.1.4'
O O 0.0106 0.0060 'International Tables Vol C Tables 4.2.6.8 and 6.1.1.4'
Ru Ru -1.2594 0.8363 'International Tables Vol C Tables 4.2.6.8 and 6.1.1.4'

loop_
_citation_id
_citation_doi
_citation_year
1 10.1039/D0DT00045K 2020

loop_
_geom_angle_atom_site_label_1
_geom_angle_atom_site_label_2
_geom_angle_atom_site_label_3
_geom_angle
_geom_angle_site_symmetry_1
_geom_angle_site_symmetry_3
_geom_angle_publ_flag
C30 Ru1 C29 84.7(2) . . ?
C30 Ru1 O1 171.89(17) . . ?
C29 Ru1 O1 98.55(17) . . ?
C30 Ru1 N1 101.31(17) . . ?
C29 Ru1 N1 99.19(18) . . ?
O1 Ru1 N1 85.55(12) . . ?
C30 Ru1 O3 100.33(17) . . ?
C29 Ru1 O3 169.41(17) . . ?
O1 Ru1 O3 75.25(11) . . ?
N1 Ru1 O3 88.99(12) . . ?
C30 Ru1 Ru3 90.10(15) . . ?
C29 Ru1 Ru3 88.43(15) . . ?
O1 Ru1 Ru3 82.61(8) . . ?
N1 Ru1 Ru3 166.77(9) . . ?
O3 Ru1 Ru3 82.31(8) . . ?
C30 Ru1 Ru2 128.08(16) . . ?
C29 Ru1 Ru2 126.77(15) . . ?
O1 Ru1 Ru2 44.34(8) . . ?
N1 Ru1 Ru2 110.70(9) . . ?
O3 Ru1 Ru2 43.11(7) . . ?
Ru3 Ru1 Ru2 56.321(12) . . ?
C31 Ru2 C32 88.3(2) . . ?
C31 Ru2 O3 171.12(17) . . ?
C32 Ru2 O3 97.38(17) . . ?
C31 Ru2 O1 97.68(18) . . ?
C32 Ru2 O1 171.01(17) . . ?
O3 Ru2 O1 75.89(11) . . ?
C31 Ru2 N2 100.30(18) . . ?
C32 Ru2 N2 94.25(19) . . ?
O3 Ru2 N2 86.11(12) . . ?
O1 Ru2 N2 91.26(13) . . ?
C31 Ru2 Ru3 89.26(15) . . ?
C32 Ru2 Ru3 91.58(16) . . ?
O3 Ru2 Ru3 83.81(8) . . ?
O1 Ru2 Ru3 81.86(8) . . ?
N2 Ru2 Ru3 168.92(10) . . ?
C31 Ru2 Ru1 126.03(15) . . ?
C32 Ru2 Ru1 127.98(15) . . ?
O3 Ru2 Ru1 45.17(8) . . ?
O1 Ru2 Ru1 43.06(7) . . ?
N2 Ru2 Ru1 112.78(10) . . ?
Ru3 Ru2 Ru1 56.448(13) . . ?
C35 Ru3 C36 101.1(3) . . ?
C35 Ru3 C33 95.0(3) . . ?
C36 Ru3 C33 96.6(2) . . ?
C35 Ru3 C34 95.5(3) . . ?
C36 Ru3 C34 94.4(3) . . ?
C33 Ru3 C34 163.0(2) . . ?
C35 Ru3 Ru2 164.87(18) . . ?
C36 Ru3 Ru2 94.01(17) . . ?
C33 Ru3 Ru2 82.15(15) . . ?
C34 Ru3 Ru2 84.23(16) . . ?
C35 Ru3 Ru1 97.68(18) . . ?
C36 Ru3 Ru1 161.24(17) . . ?
C33 Ru3 Ru1 81.64(15) . . ?
C34 Ru3 Ru1 83.81(17) . . ?
Ru2 Ru3 Ru1 67.231(14) . . ?
C1 N1 C8 115.7(4) . . ?
C1 N1 Ru1 124.0(3) . . ?
C8 N1 Ru1 120.2(3) . . ?
C15 N2 C22 117.0(4) . . ?
C15 N2 Ru2 125.4(3) . . ?
C22 N2 Ru2 117.5(3) . . ?
C3 O1 Ru1 128.7(3) . . ?
C3 O1 Ru2 132.3(3) . . ?
Ru1 O1 Ru2 92.61(11) . . ?
C11 O2 C14 116.7(4) . . ?
C17 O3 Ru2 129.3(3) . . ?
C17 O3 Ru1 129.8(3) . . ?
Ru2 O3 Ru1 91.72(11) . . ?
C25 O4 C28 118.3(6) . . ?
N1 C1 C2 128.6(4) . . ?
N1 C1 H1 115.7 . . ?
C2 C1 H1 115.7 . . ?
C7 C2 C3 118.1(4) . . ?
C7 C2 C1 116.5(4) . . ?
C3 C2 C1 125.3(4) . . ?
O1 C3 C4 119.8(4) . . ?
O1 C3 C2 121.1(4) . . ?
C4 C3 C2 119.1(4) . . ?
C5 C4 C3 121.4(5) . . ?
C5 C4 H4 119.3 . . ?
C3 C4 H4 119.3 . . ?
C6 C5 C4 120.1(5) . . ?
C6 C5 H5 119.9 . . ?
C4 C5 H5 119.9 . . ?
C7 C6 C5 119.8(5) . . ?
C7 C6 H6 120.1 . . ?
C5 C6 H6 120.1 . . ?
C6 C7 C2 121.5(5) . . ?
C6 C7 H7 119.3 . . ?
C2 C7 H7 119.3 . . ?
C9 C8 C13 118.9(4) . . ?
C9 C8 N1 119.7(4) . . ?
C13 C8 N1 121.3(4) . . ?
C10 C9 C8 121.1(4) . . ?
C10 C9 H9 119.4 . . ?
C8 C9 H9 119.4 . . ?
C9 C10 C11 119.4(4) . . ?
C9 C10 H10 120.3 . . ?
C11 C10 H10 120.3 . . ?
O2 C11 C12 115.8(4) . . ?
O2 C11 C10 124.6(4) . . ?
C12 C11 C10 119.6(4) . . ?
C13 C12 C11 120.6(4) . . ?
C13 C12 H12 119.7 . . ?
C11 C12 H12 119.7 . . ?
C12 C13 C8 120.3(4) . . ?
C12 C13 H13 119.9 . . ?
C8 C13 H13 119.9 . . ?
O2 C14 H14A 109.5 . . ?
O2 C14 H14B 109.5 . . ?
H14A C14 H14B 109.5 . . ?
O2 C14 H14C 109.5 . . ?
H14A C14 H14C 109.5 . . ?
H14B C14 H14C 109.5 . . ?
N2 C15 C16 128.3(4) . . ?
N2 C15 H15 115.9 . . ?
C16 C15 H15 115.9 . . ?
C17 C16 C21 118.0(5) . . ?
C17 C16 C15 125.0(4) . . ?
C21 C16 C15 117.0(4) . . ?
O3 C17 C18 119.3(4) . . ?
O3 C17 C16 122.5(4) . . ?
C18 C17 C16 118.2(4) . . ?
C19 C18 C17 121.8(5) . . ?
C19 C18 H18 119.1 . . ?
C17 C18 H18 119.1 . . ?
C20 C19 C18 120.1(5) . . ?
C20 C19 H19 119.9 . . ?
C18 C19 H19 119.9 . . ?
C21 C20 C19 119.3(5) . . ?
C21 C20 H20 120.4 . . ?
C19 C20 H20 120.4 . . ?
C20 C21 C16 122.5(5) . . ?
C20 C21 H21 118.7 . . ?
C16 C21 H21 118.7 . . ?
C27 C22 C23 119.5(4) . . ?
C27 C22 N2 121.0(4) . . ?
C23 C22 N2 119.4(4) . . ?
C22 C23 C24 120.8(5) . . ?
C22 C23 H23 119.6 . . ?
C24 C23 H23 119.6 . . ?
C25 C24 C23 119.1(5) . . ?
C25 C24 H24 120.5 . . ?
C23 C24 H24 120.5 . . ?
O4 C25 C24 125.0(5) . . ?
O4 C25 C26 115.5(5) . . ?
C24 C25 C26 119.5(5) . . ?
C27 C26 C25 120.8(5) . . ?
C27 C26 H26 119.6 . . ?
C25 C26 H26 119.6 . . ?
C22 C27 C26 120.3(5) . . ?
C22 C27 H27 119.8 . . ?
C26 C27 H27 119.8 . . ?
O4 C28 H28A 109.5 . . ?
O4 C28 H28B 109.5 . . ?
H28A C28 H28B 109.5 . . ?
O4 C28 H28C 109.5 . . ?
H28A C28 H28C 109.5 . . ?
H28B C28 H28C 109.5 . . ?
O5 C29 Ru1 176.4(4) . . ?
O6 C30 Ru1 175.4(5) . . ?
O7 C31 Ru2 179.6(5) . . ?
O8 C32 Ru2 179.3(5) . . ?
O9 C33 Ru3 179.2(5) . . ?
O10 C34 Ru3 179.5(5) . . ?
O11 C35 Ru3 178.6(6) . . ?
O12 C36 Ru3 179.1(6) . . ?

loop_
_geom_bond_atom_site_label_1
_geom_bond_atom_site_label_2
_geom_bond_distance
_geom_bond_site_symmetry_2
_geom_bond_publ_flag
Ru1 C30 1.871(5) . ?
Ru1 C29 1.881(5) . ?
Ru1 O1 2.144(3) . ?
Ru1 N1 2.218(3) . ?
Ru1 O3 2.226(3) . ?
Ru1 Ru3 2.8350(5) . ?
Ru1 Ru2 3.1366(5) . ?
Ru2 C31 1.878(5) . ?
Ru2 C32 1.888(5) . ?
Ru2 O3 2.144(3) . ?
Ru2 O1 2.194(3) . ?
Ru2 N2 2.196(4) . ?
Ru2 Ru3 2.8308(5) . ?
Ru3 C35 1.949(6) . ?
Ru3 C36 1.973(6) . ?
Ru3 C33 1.986(6) . ?
Ru3 C34 1.986(6) . ?
N1 C1 1.312(6) . ?
N1 C8 1.472(5) . ?
N2 C15 1.304(6) . ?
N2 C22 1.472(6) . ?
O1 C3 1.362(5) . ?
O2 C11 1.397(6) . ?
O2 C14 1.442(7) . ?
O3 C17 1.358(5) . ?
O4 C25 1.393(6) . ?
O4 C28 1.436(8) . ?
O5 C29 1.174(6) . ?
O6 C30 1.159(6) . ?
O7 C31 1.169(6) . ?
O8 C32 1.156(6) . ?
O9 C33 1.165(7) . ?
O10 C34 1.155(7) . ?
O11 C35 1.168(7) . ?
O12 C36 1.143(7) . ?
C1 C2 1.472(6) . ?
C1 H1 0.9300 . ?
C2 C7 1.439(6) . ?
C2 C3 1.440(7) . ?
C3 C4 1.415(6) . ?
C4 C5 1.408(7) . ?
C4 H4 0.9300 . ?
C5 C6 1.405(8) . ?
C5 H5 0.9300 . ?
C6 C7 1.401(7) . ?
C6 H6 0.9300 . ?
C7 H7 0.9300 . ?
C8 C9 1.412(6) . ?
C8 C13 1.418(6) . ?
C9 C10 1.410(6) . ?
C9 H9 0.9300 . ?
C10 C11 1.418(6) . ?
C10 H10 0.9300 . ?
C11 C12 1.414(7) . ?
C12 C13 1.401(7) . ?
C12 H12 0.9300 . ?
C13 H13 0.9300 . ?
C14 H14A 0.9600 . ?
C14 H14B 0.9600 . ?
C14 H14C 0.9600 . ?
C15 C16 1.487(7) . ?
C15 H15 0.9300 . ?
C16 C17 1.431(7) . ?
C16 C21 1.440(7) . ?
C17 C18 1.431(6) . ?
C18 C19 1.406(7) . ?
C18 H18 0.9300 . ?
C19 C20 1.399(9) . ?
C19 H19 0.9300 . ?
C20 C21 1.390(8) . ?
C20 H20 0.9300 . ?
C21 H21 0.9300 . ?
C22 C27 1.398(7) . ?
C22 C23 1.399(7) . ?
C23 C24 1.430(8) . ?
C23 H23 0.9300 . ?
C24 C25 1.404(9) . ?
C24 H24 0.9300 . ?
C25 C26 1.411(8) . ?
C26 C27 1.400(7) . ?
C26 H26 0.9300 . ?
C27 H27 0.9300 . ?
C28 H28A 0.9600 . ?
C28 H28B 0.9600 . ?
C28 H28C 0.9600 . ?

loop_
_geom_torsion_atom_site_label_1
_geom_torsion_atom_site_label_2
_geom_torsion_atom_site_label_3
_geom_torsion_atom_site_label_4
_geom_torsion
_geom_torsion_site_symmetry_1
_geom_torsion_site_symmetry_2
_geom_torsion_site_symmetry_3
_geom_torsion_site_symmetry_4
_geom_torsion_publ_flag
C30 Ru1 Ru2 C31 -118.6(3) . . . . ?
C29 Ru1 Ru2 C31 -2.5(3) . . . . ?
O1 Ru1 Ru2 C31 57.6(2) . . . . ?
N1 Ru1 Ru2 C31 117.2(2) . . . . ?
O3 Ru1 Ru2 C31 -178.4(2) . . . . ?
Ru3 Ru1 Ru2 C31 -59.9(2) . . . . ?
C30 Ru1 Ru2 C32 2.9(3) . . . . ?
C29 Ru1 Ru2 C32 119.0(3) . . . . ?
O1 Ru1 Ru2 C32 179.0(2) . . . . ?
N1 Ru1 Ru2 C32 -121.3(2) . . . . ?
O3 Ru1 Ru2 C32 -56.9(2) . . . . ?
Ru3 Ru1 Ru2 C32 61.6(2) . . . . ?
C30 Ru1 Ru2 O3 59.8(2) . . . . ?
C29 Ru1 Ru2 O3 175.9(2) . . . . ?
O1 Ru1 Ru2 O3 -124.09(16) . . . . ?
N1 Ru1 Ru2 O3 -64.45(15) . . . . ?
Ru3 Ru1 Ru2 O3 118.47(12) . . . . ?
C30 Ru1 Ru2 O1 -176.1(2) . . . . ?
C29 Ru1 Ru2 O1 -60.1(2) . . . . ?
N1 Ru1 Ru2 O1 59.64(15) . . . . ?
O3 Ru1 Ru2 O1 124.09(16) . . . . ?
Ru3 Ru1 Ru2 O1 -117.44(11) . . . . ?
C30 Ru1 Ru2 N2 118.3(2) . . . . ?
C29 Ru1 Ru2 N2 -125.6(2) . . . . ?
O1 Ru1 Ru2 N2 -65.50(16) . . . . ?
N1 Ru1 Ru2 N2 -5.86(15) . . . . ?
O3 Ru1 Ru2 N2 58.59(16) . . . . ?
Ru3 Ru1 Ru2 N2 177.06(11) . . . . ?
C30 Ru1 Ru2 Ru3 -58.71(19) . . . . ?
C29 Ru1 Ru2 Ru3 57.38(18) . . . . ?
O1 Ru1 Ru2 Ru3 117.44(11) . . . . ?
N1 Ru1 Ru2 Ru3 177.08(10) . . . . ?
O3 Ru1 Ru2 Ru3 -118.47(12) . . . . ?
C31 Ru2 Ru3 C35 139.6(8) . . . . ?
C32 Ru2 Ru3 C35 -132.1(8) . . . . ?
O3 Ru2 Ru3 C35 -34.9(8) . . . . ?
O1 Ru2 Ru3 C35 41.7(8) . . . . ?
N2 Ru2 Ru3 C35 -10.3(10) . . . . ?
Ru1 Ru2 Ru3 C35 4.0(8) . . . . ?
C31 Ru2 Ru3 C36 -44.1(3) . . . . ?
C32 Ru2 Ru3 C36 44.2(2) . . . . ?
O3 Ru2 Ru3 C36 141.5(2) . . . . ?
O1 Ru2 Ru3 C36 -142.0(2) . . . . ?
N2 Ru2 Ru3 C36 166.0(6) . . . . ?
Ru1 Ru2 Ru3 C36 -179.69(19) . . . . ?
C31 Ru2 Ru3 C33 -140.2(2) . . . . ?
C32 Ru2 Ru3 C33 -51.9(2) . . . . ?
O3 Ru2 Ru3 C33 45.35(18) . . . . ?
O1 Ru2 Ru3 C33 121.93(17) . . . . ?
N2 Ru2 Ru3 C33 69.9(6) . . . . ?
Ru1 Ru2 Ru3 C33 84.19(15) . . . . ?
C31 Ru2 Ru3 C34 49.9(2) . . . . ?
C32 Ru2 Ru3 C34 138.2(2) . . . . ?
O3 Ru2 Ru3 C34 -124.52(19) . . . . ?
O1 Ru2 Ru3 C34 -47.95(19) . . . . ?
N2 Ru2 Ru3 C34 -100.0(6) . . . . ?
Ru1 Ru2 Ru3 C34 -85.69(17) . . . . ?
C31 Ru2 Ru3 Ru1 135.61(16) . . . . ?
C32 Ru2 Ru3 Ru1 -136.09(15) . . . . ?
O3 Ru2 Ru3 Ru1 -38.84(8) . . . . ?
O1 Ru2 Ru3 Ru1 37.74(8) . . . . ?
N2 Ru2 Ru3 Ru1 -14.3(5) . . . . ?
C30 Ru1 Ru3 C35 -41.2(3) . . . . ?
C29 Ru1 Ru3 C35 43.5(3) . . . . ?
O1 Ru1 Ru3 C35 142.3(2) . . . . ?
N1 Ru1 Ru3 C35 169.0(5) . . . . ?
O3 Ru1 Ru3 C35 -141.6(2) . . . . ?
Ru2 Ru1 Ru3 C35 -179.0(2) . . . . ?
C30 Ru1 Ru3 C36 138.7(6) . . . . ?
C29 Ru1 Ru3 C36 -136.6(6) . . . . ?
O1 Ru1 Ru3 C36 -37.8(6) . . . . ?
N1 Ru1 Ru3 C36 -11.0(7) . . . . ?
O3 Ru1 Ru3 C36 38.3(6) . . . . ?
Ru2 Ru1 Ru3 C36 1.0(6) . . . . ?
C30 Ru1 Ru3 C33 52.8(2) . . . . ?
C29 Ru1 Ru3 C33 137.5(2) . . . . ?
O1 Ru1 Ru3 C33 -123.66(17) . . . . ?
N1 Ru1 Ru3 C33 -97.0(4) . . . . ?
O3 Ru1 Ru3 C33 -47.64(17) . . . . ?
Ru2 Ru1 Ru3 C33 -84.95(15) . . . . ?
C30 Ru1 Ru3 C34 -135.9(2) . . . . ?
C29 Ru1 Ru3 C34 -51.2(2) . . . . ?
O1 Ru1 Ru3 C34 47.62(18) . . . . ?
N1 Ru1 Ru3 C34 74.3(4) . . . . ?
O3 Ru1 Ru3 C34 123.64(18) . . . . ?
Ru2 Ru1 Ru3 C34 86.33(16) . . . . ?
C30 Ru1 Ru3 Ru2 137.73(16) . . . . ?
C29 Ru1 Ru3 Ru2 -137.54(15) . . . . ?
O1 Ru1 Ru3 Ru2 -38.71(8) . . . . ?
N1 Ru1 Ru3 Ru2 -12.0(4) . . . . ?
O3 Ru1 Ru3 Ru2 37.31(8) . . . . ?
C30 Ru1 N1 C1 171.9(4) . . . . ?
C29 Ru1 N1 C1 85.5(4) . . . . ?
O1 Ru1 N1 C1 -12.5(3) . . . . ?
O3 Ru1 N1 C1 -87.8(4) . . . . ?
Ru3 Ru1 N1 C1 -39.1(7) . . . . ?
Ru2 Ru1 N1 C1 -49.7(4) . . . . ?
C30 Ru1 N1 C8 -9.5(3) . . . . ?
C29 Ru1 N1 C8 -95.9(3) . . . . ?
O1 Ru1 N1 C8 166.1(3) . . . . ?
O3 Ru1 N1 C8 90.9(3) . . . . ?
Ru3 Ru1 N1 C8 139.6(3) . . . . ?
Ru2 Ru1 N1 C8 128.9(3) . . . . ?
C31 Ru2 N2 C15 177.2(4) . . . . ?
C32 Ru2 N2 C15 88.1(4) . . . . ?
O3 Ru2 N2 C15 -9.0(4) . . . . ?
O1 Ru2 N2 C15 -84.8(4) . . . . ?
Ru3 Ru2 N2 C15 -33.5(8) . . . . ?
Ru1 Ru2 N2 C15 -46.4(4) . . . . ?
C31 Ru2 N2 C22 0.6(4) . . . . ?
C32 Ru2 N2 C22 -88.5(3) . . . . ?
O3 Ru2 N2 C22 174.4(3) . . . . ?
O1 Ru2 N2 C22 98.7(3) . . . . ?
Ru3 Ru2 N2 C22 150.0(4) . . . . ?
Ru1 Ru2 N2 C22 137.1(3) . . . . ?
C30 Ru1 O1 C3 176.2(12) . . . . ?
C29 Ru1 O1 C3 -70.4(4) . . . . ?
N1 Ru1 O1 C3 28.2(3) . . . . ?
O3 Ru1 O1 C3 118.4(3) . . . . ?
Ru3 Ru1 O1 C3 -157.7(3) . . . . ?
Ru2 Ru1 O1 C3 154.2(4) . . . . ?
C30 Ru1 O1 Ru2 22.0(13) . . . . ?
C29 Ru1 O1 Ru2 135.41(17) . . . . ?
N1 Ru1 O1 Ru2 -125.94(13) . . . . ?
O3 Ru1 O1 Ru2 -35.82(10) . . . . ?
Ru3 Ru1 O1 Ru2 48.13(8) . . . . ?
C31 Ru2 O1 C3 70.9(4) . . . . ?
C32 Ru2 O1 C3 -157.5(11) . . . . ?
O3 Ru2 O1 C3 -115.4(4) . . . . ?
N2 Ru2 O1 C3 -29.7(4) . . . . ?
Ru3 Ru2 O1 C3 159.0(3) . . . . ?
Ru1 Ru2 O1 C3 -152.6(4) . . . . ?
C31 Ru2 O1 Ru1 -136.48(17) . . . . ?
C32 Ru2 O1 Ru1 -4.9(12) . . . . ?
O3 Ru2 O1 Ru1 37.27(10) . . . . ?
N2 Ru2 O1 Ru1 122.95(13) . . . . ?
Ru3 Ru2 O1 Ru1 -48.34(8) . . . . ?
C31 Ru2 O3 C17 157.2(12) . . . . ?
C32 Ru2 O3 C17 -73.2(4) . . . . ?
O1 Ru2 O3 C17 112.9(4) . . . . ?
N2 Ru2 O3 C17 20.6(3) . . . . ?
Ru3 Ru2 O3 C17 -164.0(3) . . . . ?
Ru1 Ru2 O3 C17 148.5(4) . . . . ?
C31 Ru2 O3 Ru1 8.6(12) . . . . ?
C32 Ru2 O3 Ru1 138.26(18) . . . . ?
O1 Ru2 O3 Ru1 -35.66(10) . . . . ?
N2 Ru2 O3 Ru1 -127.94(13) . . . . ?
Ru3 Ru2 O3 Ru1 47.47(8) . . . . ?
C30 Ru1 O3 C17 75.5(4) . . . . ?
C29 Ru1 O3 C17 -166.6(8) . . . . ?
O1 Ru1 O3 C17 -111.5(4) . . . . ?
N1 Ru1 O3 C17 -25.8(3) . . . . ?
Ru3 Ru1 O3 C17 164.2(3) . . . . ?
Ru2 Ru1 O3 C17 -148.2(4) . . . . ?
C30 Ru1 O3 Ru2 -136.27(17) . . . . ?
C29 Ru1 O3 Ru2 -18.4(9) . . . . ?
O1 Ru1 O3 Ru2 36.76(11) . . . . ?
N1 Ru1 O3 Ru2 122.43(13) . . . . ?
Ru3 Ru1 O3 Ru2 -47.57(8) . . . . ?
C8 N1 C1 C2 178.0(4) . . . . ?
Ru1 N1 C1 C2 -3.3(7) . . . . ?
N1 C1 C2 C7 -164.1(5) . . . . ?
N1 C1 C2 C3 14.1(7) . . . . ?
Ru1 O1 C3 C4 152.6(3) . . . . ?
Ru2 O1 C3 C4 -63.5(5) . . . . ?
Ru1 O1 C3 C2 -27.2(6) . . . . ?
Ru2 O1 C3 C2 116.7(4) . . . . ?
C7 C2 C3 O1 -179.9(4) . . . . ?
C1 C2 C3 O1 1.9(7) . . . . ?
C7 C2 C3 C4 0.3(6) . . . . ?
C1 C2 C3 C4 -177.9(4) . . . . ?
O1 C3 C4 C5 -179.9(4) . . . . ?
C2 C3 C4 C5 -0.1(7) . . . . ?
C3 C4 C5 C6 0.2(8) . . . . ?
C4 C5 C6 C7 -0.4(8) . . . . ?
C5 C6 C7 C2 0.5(8) . . . . ?
C3 C2 C7 C6 -0.5(7) . . . . ?
C1 C2 C7 C6 177.8(4) . . . . ?
C1 N1 C8 C9 -121.9(5) . . . . ?
Ru1 N1 C8 C9 59.3(5) . . . . ?
C1 N1 C8 C13 54.7(6) . . . . ?
Ru1 N1 C8 C13 -124.0(4) . . . . ?
C13 C8 C9 C10 -0.6(7) . . . . ?
N1 C8 C9 C10 176.1(4) . . . . ?
C8 C9 C10 C11 1.7(7) . . . . ?
C14 O2 C11 C12 -172.4(5) . . . . ?
C14 O2 C11 C10 7.1(8) . . . . ?
C9 C10 C11 O2 179.4(5) . . . . ?
C9 C10 C11 C12 -1.2(7) . . . . ?
O2 C11 C12 C13 179.0(5) . . . . ?
C10 C11 C12 C13 -0.5(8) . . . . ?
C11 C12 C13 C8 1.6(8) . . . . ?
C9 C8 C13 C12 -1.1(7) . . . . ?
N1 C8 C13 C12 -177.7(4) . . . . ?
C22 N2 C15 C16 175.1(5) . . . . ?
Ru2 N2 C15 C16 -1.5(7) . . . . ?
N2 C15 C16 C17 7.8(9) . . . . ?
N2 C15 C16 C21 -170.3(5) . . . . ?
Ru2 O3 C17 C18 158.1(3) . . . . ?
Ru1 O3 C17 C18 -64.7(5) . . . . ?
Ru2 O3 C17 C16 -21.2(6) . . . . ?
Ru1 O3 C17 C16 115.9(4) . . . . ?
C21 C16 C17 O3 -177.9(4) . . . . ?
C15 C16 C17 O3 4.0(7) . . . . ?
C21 C16 C17 C18 2.7(7) . . . . ?
C15 C16 C17 C18 -175.3(5) . . . . ?
O3 C17 C18 C19 178.7(5) . . . . ?
C16 C17 C18 C19 -1.9(8) . . . . ?
C17 C18 C19 C20 0.4(9) . . . . ?
C18 C19 C20 C21 0.3(9) . . . . ?
C19 C20 C21 C16 0.7(9) . . . . ?
C17 C16 C21 C20 -2.2(8) . . . . ?
C15 C16 C21 C20 176.0(5) . . . . ?
C15 N2 C22 C27 77.9(6) . . . . ?
Ru2 N2 C22 C27 -105.2(4) . . . . ?
C15 N2 C22 C23 -105.8(6) . . . . ?
Ru2 N2 C22 C23 71.1(5) . . . . ?
C27 C22 C23 C24 0.3(8) . . . . ?
N2 C22 C23 C24 -176.0(5) . . . . ?
C22 C23 C24 C25 0.4(9) . . . . ?
C28 O4 C25 C24 -5.5(9) . . . . ?
C28 O4 C25 C26 175.5(6) . . . . ?
C23 C24 C25 O4 180.0(5) . . . . ?
C23 C24 C25 C26 -1.0(9) . . . . ?
O4 C25 C26 C27 -179.9(5) . . . . ?
C24 C25 C26 C27 1.1(8) . . . . ?
C23 C22 C27 C26 -0.3(7) . . . . ?
N2 C22 C27 C26 175.9(4) . . . . ?
C25 C26 C27 C22 -0.4(8) . . . . ?
C30 Ru1 C29 O5 40(8) . . . . ?
O1 Ru1 C29 O5 -132(8) . . . . ?
N1 Ru1 C29 O5 141(8) . . . . ?
O3 Ru1 C29 O5 -79(8) . . . . ?
Ru3 Ru1 C29 O5 -50(8) . . . . ?
Ru2 Ru1 C29 O5 -95(8) . . . . ?
C29 Ru1 C30 O6 -16(6) . . . . ?
O1 Ru1 C30 O6 99(6) . . . . ?
N1 Ru1 C30 O6 -114(6) . . . . ?
O3 Ru1 C30 O6 155(6) . . . . ?
Ru3 Ru1 C30 O6 73(6) . . . . ?
Ru2 Ru1 C30 O6 118(6) . . . . ?
C32 Ru2 C31 O7 21(91) . . . . ?
O3 Ru2 C31 O7 151(100) . . . . ?
O1 Ru2 C31 O7 -166(100) . . . . ?
N2 Ru2 C31 O7 -73(91) . . . . ?
Ru3 Ru2 C31 O7 113(91) . . . . ?
Ru1 Ru2 C31 O7 159(100) . . . . ?
C31 Ru2 C32 O8 -137(38) . . . . ?
O3 Ru2 C32 O8 50(38) . . . . ?
O1 Ru2 C32 O8 91(38) . . . . ?
N2 Ru2 C32 O8 -37(38) . . . . ?
Ru3 Ru2 C32 O8 134(38) . . . . ?
Ru1 Ru2 C32 O8 87(38) . . . . ?
C35 Ru3 C33 O9 -94(37) . . . . ?
C36 Ru3 C33 O9 8(37) . . . . ?
C34 Ru3 C33 O9 138(36) . . . . ?
Ru2 Ru3 C33 O9 101(37) . . . . ?
Ru1 Ru3 C33 O9 169(100) . . . . ?
C35 Ru3 C34 O10 156(57) . . . . ?
C36 Ru3 C34 O10 55(57) . . . . ?
C33 Ru3 C34 O10 -75(57) . . . . ?
Ru2 Ru3 C34 O10 -39(57) . . . . ?
Ru1 Ru3 C34 O10 -106(57) . . . . ?
C36 Ru3 C35 O11 169(29) . . . . ?
C33 Ru3 C35 O11 -93(29) . . . . ?
C34 Ru3 C35 O11 74(29) . . . . ?
Ru2 Ru3 C35 O11 -14(29) . . . . ?
Ru1 Ru3 C35 O11 -11(29) . . . . ?
C35 Ru3 C36 O12 -148(48) . . . . ?
C33 Ru3 C36 O12 115(48) . . . . ?
C34 Ru3 C36 O12 -52(48) . . . . ?
Ru2 Ru3 C36 O12 33(48) . . . . ?
Ru1 Ru3 C36 O12 32(49) . . . . ?
